data_4106420
loop_
_publ_author_name
'David Gatineau'
'Laurent Giordano'
'G\'erard Buono'

_publ_section_title
;
 Bulky, Optically Active P-Stereogenic Phosphine-Boranes from Pure
 H-Menthylphosphinates
;
_journal_name_full 'Journal of the American Chemical Society'
_journal_page_first 10728
_journal_page_last 10731
_journal_paper_doi 10.1021/ja2034816
_journal_volume 133
_journal_year 2011
_chemical_compound_source 'synthesis as described'
_chemical_formula_moiety 'C40 H50 O4 P2 Pd2'
_chemical_formula_sum 'C40 H50 O4 P2 Pd2'
_chemical_formula_weight 869.54
_chemical_name_systematic
;
 ?
;
_space_group_IT_number 14
_symmetry_cell_setting monoclinic
_symmetry_Int_Tables_number 14
_symmetry_space_group_name_Hall '-P 2yn'
_symmetry_space_group_name_H-M 'P 1 21/n 1'
_atom_sites_solution_hydrogens geom
_atom_sites_solution_primary direct
_atom_sites_solution_secondary difmap
_audit_conform_dict_location ftp://ftp.iucr.org/pub/cif_core.dic
_audit_conform_dict_name cif_core.dic
_audit_conform_dict_version 2.3
_audit_creation_date 2009-05-11T15:04:33-00:00
_audit_creation_method 'WinGX routine CIF_UPDATE'
_cell_angle_alpha 90
_cell_angle_beta 93.583(1)
_cell_angle_gamma 90
_cell_formula_units_Z 4
_cell_length_a 9.2291(2)
_cell_length_b 21.3493(4)
_cell_length_c 19.9819(5)
_cell_measurement_reflns_used 49312
_cell_measurement_temperature 293(2)
_cell_measurement_theta_max 28.2
_cell_measurement_theta_min 2.92
_cell_measurement_wavelength 0.71073
_cell_volume 3929.43(15)
_computing_molecular_graphics 'Ortep-3 for Windows (Farrugia, 1997)'
_computing_publication_material 'WinGX publication routines (Farrugia, 1999)'
_computing_structure_refinement 'SHELXL-97 (Sheldrick, 1997)'
_computing_structure_solution 'SHELXS-86 (Sheldrick, 1986)'
_diffrn_ambient_temperature 293(2)
_diffrn_measured_fraction_theta_full 0.966
_diffrn_measured_fraction_theta_max 0.966
_diffrn_measurement_device_type KappaCCD
_diffrn_measurement_method 'Omega + Phi scan'
_diffrn_radiation_monochromator graphite
_diffrn_radiation_probe x-ray
_diffrn_radiation_type MoK\a
_diffrn_radiation_wavelength 0.71073
_diffrn_reflns_av_R_equivalents 0.12
_diffrn_reflns_av_unetI/netI 0.0786
_diffrn_reflns_limit_h_max 12
_diffrn_reflns_limit_h_min 0
_diffrn_reflns_limit_k_max 28
_diffrn_reflns_limit_k_min 0
_diffrn_reflns_limit_l_max 26
_diffrn_reflns_limit_l_min -26
_diffrn_reflns_number 49312
_diffrn_reflns_theta_full 28.2
_diffrn_reflns_theta_max 28.2
_diffrn_reflns_theta_min 2.92
_diffrn_source 'fine-focus sealed tube'
_diffrn_standards_number none
_exptl_absorpt_coefficient_mu 1.034
_exptl_absorpt_correction_type none
_exptl_crystal_colour incolore
_exptl_crystal_density_diffrn 1.47
_exptl_crystal_description prism
_exptl_crystal_F_000 1776
_exptl_crystal_size_max 0.25
_exptl_crystal_size_mid 0.14
_exptl_crystal_size_min 0.05
_refine_diff_density_max 0.91
_refine_diff_density_min -0.965
_refine_diff_density_rms 0.144
_refine_ls_extinction_method none
_refine_ls_goodness_of_fit_ref 1.057
_refine_ls_hydrogen_treatment constr
_refine_ls_matrix_type full
_refine_ls_number_parameters 433
_refine_ls_number_reflns 9347
_refine_ls_number_restraints 0
_refine_ls_restrained_S_all 1.057
_refine_ls_R_factor_all 0.1206
_refine_ls_R_factor_gt 0.0526
_refine_ls_shift/su_max 0.000
_refine_ls_shift/su_mean 0
_refine_ls_structure_factor_coef Fsqd
_refine_ls_weighting_details 'calc w=1/[\s^2^(Fo^2^)+(0.0963P)^2^+0.8430P] where P=(Fo^2^+2Fc^2^)/3'
_refine_ls_weighting_scheme calc
_refine_ls_wR_factor_gt 0.1362
_refine_ls_wR_factor_ref 0.1746
_reflns_number_gt 5517
_reflns_number_total 9347
_reflns_threshold_expression >2sigma(I)
_cod_data_source_file ja2034816_si_003_3.cif
_cod_data_source_block 11
_cod_original_sg_symbol_H-M 'P 21/n'
_cod_database_code 4106420

loop_
_symmetry_equiv_pos_as_xyz
'x, y, z'
'-x+1/2, y+1/2, -z+1/2'
'-x, -y, -z'
'x-1/2, -y-1/2, z-1/2'

loop_
_atom_site_label
_atom_site_type_symbol
_atom_site_fract_x
_atom_site_fract_y
_atom_site_fract_z
_atom_site_U_iso_or_equiv
_atom_site_adp_type
_atom_site_occupancy
_atom_site_symmetry_multiplicity
_atom_site_calc_flag
_atom_site_refinement_flags
C1 C 1.0864(6) 0.1744(3) 0.9603(3) 0.0503(14) Uani 1 1 d .
H1A H 1.1096 0.1376 0.9346 0.06 Uiso 1 1 calc R
H1B H 1.1628 0.2047 0.9548 0.06 Uiso 1 1 calc R
C2 C 1.0918(6) 0.1561(3) 1.0325(3) 0.0465(13) Uani 1 1 d .
C3 C 1.2194(7) 0.1427(4) 1.0684(4) 0.079(2) Uani 1 1 d .
H3 H 1.306 0.1432 1.0469 0.095 Uiso 1 1 calc R
C4 C 1.2217(9) 0.1283(4) 1.1359(4) 0.092(3) Uani 1 1 d .
H4 H 1.3094 0.119 1.1593 0.111 Uiso 1 1 calc R
C5 C 1.0969(8) 0.1275(4) 1.1684(4) 0.070(2) Uani 1 1 d .
H5 H 1.0992 0.1186 1.214 0.084 Uiso 1 1 calc R
C6 C 0.9677(7) 0.1401(3) 1.1337(3) 0.0518(15) Uani 1 1 d .
H6 H 0.8816 0.1389 1.1554 0.062 Uiso 1 1 calc R
C7 C 0.9656(6) 0.1544(2) 1.0663(3) 0.0386(12) Uani 1 1 d .
C8 C 0.6867(6) 0.1045(3) 1.0037(3) 0.0498(14) Uani 1 1 d .
C9 C 0.7789(8) 0.0500(3) 0.9800(4) 0.0700(19) Uani 1 1 d .
H9A H 0.7181 0.0141 0.9709 0.105 Uiso 1 1 calc R
H9B H 0.8525 0.0398 1.0144 0.105 Uiso 1 1 calc R
H9C H 0.8241 0.0619 0.94 0.105 Uiso 1 1 calc R
C10 C 0.5647(7) 0.1187(3) 0.9513(3) 0.0590(17) Uani 1 1 d .
H10A H 0.6051 0.1289 0.9095 0.089 Uiso 1 1 calc R
H10B H 0.509 0.1536 0.9659 0.089 Uiso 1 1 calc R
H10C H 0.503 0.0827 0.9453 0.089 Uiso 1 1 calc R
C11 C 0.6236(7) 0.0878(3) 1.0709(3) 0.0641(18) Uani 1 1 d .
H11A H 0.5642 0.1217 1.0848 0.096 Uiso 1 1 calc R
H11B H 0.7015 0.0807 1.1041 0.096 Uiso 1 1 calc R
H11C H 0.5659 0.0505 1.0656 0.096 Uiso 1 1 calc R
C12 C 0.7116(6) 0.2345(3) 1.0546(3) 0.0531(15) Uani 1 1 d .
H12A H 0.623 0.245 1.0284 0.064 Uiso 1 1 calc R
H12B H 0.6845 0.2176 1.0971 0.064 Uiso 1 1 calc R
C13 C 0.7993(7) 0.2934(3) 1.0676(3) 0.0526(15) Uani 1 1 d .
C14 C 0.7919(8) 0.3407(3) 1.0201(3) 0.0633(18) Uani 1 1 d .
H14 H 0.735 0.336 0.9803 0.076 Uiso 1 1 calc R
C15 C 0.8718(10) 0.3957(4) 1.0330(4) 0.085(2) Uani 1 1 d .
H15 H 0.8667 0.428 1.0017 0.102 Uiso 1 1 calc R
C16 C 0.9572(9) 0.4025(4) 1.0911(5) 0.091(3) Uani 1 1 d .
H16 H 1.011 0.4389 1.0991 0.109 Uiso 1 1 calc R
C17 C 0.9624(9) 0.3553(4) 1.1372(4) 0.081(2) Uani 1 1 d .
H17 H 1.0195 0.3599 1.1769 0.097 Uiso 1 1 calc R
C18 C 0.8832(8) 0.2997(3) 1.1258(3) 0.0664(19) Uani 1 1 d .
H18 H 0.8879 0.2678 1.1575 0.08 Uiso 1 1 calc R
C19 C 1.0046(6) 0.2640(3) 0.7878(3) 0.0421(13) Uani 1 1 d .
C20 C 1.0938(7) 0.3152(3) 0.7562(3) 0.0609(17) Uani 1 1 d .
H20A H 1.1253 0.3451 0.7899 0.091 Uiso 1 1 calc R
H20B H 1.0352 0.3358 0.7215 0.091 Uiso 1 1 calc R
H20C H 1.1769 0.2967 0.7374 0.091 Uiso 1 1 calc R
C21 C 0.7037(6) 0.0637(2) 0.7747(3) 0.0436(13) Uani 1 1 d .
H21A H 0.7201 0.0476 0.82 0.052 Uiso 1 1 calc R
H21B H 0.601 0.0729 0.7679 0.052 Uiso 1 1 calc R
C22 C 0.7398(6) 0.0129(2) 0.7268(3) 0.0419(13) Uani 1 1 d .
C23 C 0.6490(7) -0.0370(3) 0.7085(3) 0.0572(16) Uani 1 1 d .
H23 H 0.5572 -0.0391 0.7251 0.069 Uiso 1 1 calc R
C24 C 0.6924(8) -0.0833(3) 0.6663(3) 0.0666(19) Uani 1 1 d .
H24 H 0.6301 -0.1164 0.6551 0.08 Uiso 1 1 calc R
C25 C 0.8287(8) -0.0811(3) 0.6402(3) 0.0623(17) Uani 1 1 d .
H25 H 0.8579 -0.1129 0.6122 0.075 Uiso 1 1 calc R
C26 C 0.9195(8) -0.0319(3) 0.6560(3) 0.0613(17) Uani 1 1 d .
H26 H 1.0098 -0.0298 0.6379 0.074 Uiso 1 1 calc R
C27 C 0.8774(6) 0.0151(2) 0.6993(3) 0.0452(13) Uani 1 1 d .
C28 C 1.1386(6) 0.0628(3) 0.7773(3) 0.0501(14) Uani 1 1 d .
C29 C 1.2345(8) 0.0133(3) 0.7458(4) 0.075(2) Uani 1 1 d .
H29A H 1.2725 0.03 0.7059 0.113 Uiso 1 1 calc R
H29B H 1.1777 -0.0233 0.7347 0.113 Uiso 1 1 calc R
H29C H 1.3134 0.0023 0.7772 0.113 Uiso 1 1 calc R
C30 C 1.0803(7) 0.0350(3) 0.8418(3) 0.0631(17) Uani 1 1 d .
H30A H 1.1603 0.0255 0.8732 0.095 Uiso 1 1 calc R
H30B H 1.0268 -0.0025 0.831 0.095 Uiso 1 1 calc R
H30C H 1.0178 0.065 0.8613 0.095 Uiso 1 1 calc R
C31 C 1.2264(7) 0.1208(3) 0.7930(3) 0.0603(17) Uani 1 1 d .
H31A H 1.1708 0.1493 0.8182 0.09 Uiso 1 1 calc R
H31B H 1.2505 0.1405 0.7519 0.09 Uiso 1 1 calc R
H31C H 1.3139 0.1098 0.8187 0.09 Uiso 1 1 calc R
C32 C 1.0490(7) 0.1176(3) 0.6462(3) 0.0579(16) Uani 1 1 d .
H32A H 1.0948 0.1575 0.6571 0.069 Uiso 1 1 calc R
H32B H 1.1235 0.0895 0.6316 0.069 Uiso 1 1 calc R
C33 C 0.9374(7) 0.1271(3) 0.5891(3) 0.0532(15) Uani 1 1 d .
C34 C 0.9278(8) 0.0866(4) 0.5346(4) 0.079(2) Uani 1 1 d .
H34 H 0.9889 0.0519 0.5342 0.094 Uiso 1 1 calc R
C35 C 0.8310(10) 0.0967(5) 0.4821(4) 0.094(3) Uani 1 1 d .
H35 H 0.8278 0.0697 0.4455 0.113 Uiso 1 1 calc R
C36 C 0.7370(9) 0.1470(5) 0.4824(4) 0.095(3) Uani 1 1 d .
H36 H 0.6717 0.1542 0.4458 0.114 Uiso 1 1 calc R
C37 C 0.7403(10) 0.1863(4) 0.5367(4) 0.088(3) Uani 1 1 d .
H37 H 0.6751 0.2194 0.5379 0.106 Uiso 1 1 calc R
C38 C 0.8418(8) 0.1763(3) 0.5899(3) 0.0677(19) Uani 1 1 d .
H38 H 0.8449 0.2032 0.6266 0.081 Uiso 1 1 calc R
C39 C 0.6126(6) 0.2374(2) 0.8372(3) 0.0393(12) Uani 1 1 d .
C40 C 0.4674(7) 0.2697(3) 0.8296(4) 0.0635(18) Uani 1 1 d .
H40A H 0.4466 0.2889 0.8714 0.095 Uiso 1 1 calc R
H40B H 0.3934 0.2395 0.8172 0.095 Uiso 1 1 calc R
H40C H 0.4696 0.3012 0.7954 0.095 Uiso 1 1 calc R
O1 O 1.0222(4) 0.25979(19) 0.84956(19) 0.0536(10) Uani 1 1 d .
O2 O 0.9268(5) 0.23084(18) 0.7492(2) 0.0545(11) Uani 1 1 d .
O3 O 0.7015(4) 0.25531(18) 0.88150(19) 0.0486(10) Uani 1 1 d .
O4 O 0.6291(4) 0.19388(19) 0.7964(2) 0.0529(10) Uani 1 1 d .
P1 P 0.80900(15) 0.17440(7) 1.01035(7) 0.0399(3) Uani 1 1 d .
P2 P 0.97566(16) 0.08506(7) 0.72273(7) 0.0414(3) Uani 1 1 d .
Pd1 Pd 0.89893(4) 0.210702(19) 0.918910(19) 0.03789(15) Uani 1 1 d .
Pd2 Pd 0.81549(5) 0.145266(19) 0.76823(2) 0.03980(15) Uani 1 1 d .

loop_
_atom_site_aniso_label
_atom_site_aniso_U_11
_atom_site_aniso_U_22
_atom_site_aniso_U_33
_atom_site_aniso_U_23
_atom_site_aniso_U_13
_atom_site_aniso_U_12
C1 0.042(3) 0.065(4) 0.045(3) -0.001(3) 0.005(3) 0.005(3)
C2 0.047(3) 0.055(3) 0.036(3) -0.001(3) -0.006(3) 0.002(3)
C3 0.039(4) 0.133(7) 0.066(5) 0.032(5) 0.002(3) 0.015(4)
C4 0.068(5) 0.136(8) 0.069(5) 0.046(5) -0.024(4) 0.006(5)
C5 0.075(5) 0.087(5) 0.047(4) 0.020(4) -0.010(4) -0.005(4)
C6 0.056(4) 0.059(4) 0.039(3) 0.009(3) -0.004(3) 0.008(3)
C7 0.044(3) 0.043(3) 0.029(3) 0.002(2) 0.004(2) -0.003(2)
C8 0.048(3) 0.059(4) 0.043(3) 0.010(3) 0.006(3) -0.001(3)
C9 0.076(5) 0.061(4) 0.073(5) 0.006(4) 0.009(4) -0.006(4)
C10 0.053(4) 0.074(4) 0.050(4) 0.006(3) -0.005(3) -0.017(3)
C11 0.067(4) 0.074(5) 0.052(4) 0.019(3) 0.006(3) -0.012(3)
C12 0.051(4) 0.070(4) 0.040(3) 0.007(3) 0.009(3) 0.014(3)
C13 0.052(4) 0.073(4) 0.032(3) -0.002(3) 0.003(3) 0.016(3)
C14 0.084(5) 0.061(4) 0.044(4) -0.003(3) -0.002(3) 0.004(4)
C15 0.119(7) 0.069(5) 0.068(5) -0.004(4) 0.010(5) -0.004(5)
C16 0.091(6) 0.097(7) 0.085(6) -0.054(6) 0.009(5) -0.014(5)
C17 0.072(5) 0.100(7) 0.068(5) -0.025(5) -0.007(4) 0.008(5)
C18 0.077(5) 0.072(5) 0.049(4) -0.007(3) -0.005(3) 0.022(4)
C19 0.052(3) 0.038(3) 0.037(3) 0.004(2) 0.004(3) 0.011(3)
C20 0.075(5) 0.056(4) 0.053(4) 0.015(3) 0.014(3) -0.007(3)
C21 0.048(3) 0.040(3) 0.044(3) -0.003(3) 0.011(3) 0.001(2)
C22 0.047(3) 0.039(3) 0.038(3) -0.002(2) -0.009(2) 0.004(2)
C23 0.064(4) 0.051(4) 0.056(4) 0.003(3) -0.003(3) -0.008(3)
C24 0.086(5) 0.049(4) 0.062(4) -0.006(3) -0.020(4) -0.014(4)
C25 0.083(5) 0.050(4) 0.053(4) -0.018(3) -0.009(4) 0.008(3)
C26 0.068(4) 0.063(4) 0.052(4) -0.018(3) 0.002(3) 0.009(3)
C27 0.057(4) 0.039(3) 0.040(3) -0.002(2) -0.001(3) 0.000(3)
C28 0.048(3) 0.052(4) 0.050(3) -0.001(3) -0.001(3) 0.006(3)
C29 0.072(5) 0.079(5) 0.074(5) -0.009(4) 0.001(4) 0.017(4)
C30 0.066(4) 0.067(4) 0.056(4) 0.014(3) -0.003(3) 0.004(3)
C31 0.052(4) 0.077(4) 0.050(4) -0.002(3) -0.007(3) -0.002(3)
C32 0.060(4) 0.076(4) 0.039(3) 0.002(3) 0.008(3) -0.010(3)
C33 0.058(4) 0.064(4) 0.039(3) 0.009(3) 0.017(3) 0.008(3)
C34 0.070(5) 0.104(6) 0.062(5) -0.010(4) 0.004(4) 0.029(4)
C35 0.100(6) 0.129(8) 0.054(5) -0.039(5) 0.003(5) 0.014(6)
C36 0.079(6) 0.147(9) 0.057(5) 0.017(5) 0.003(4) 0.012(6)
C37 0.103(6) 0.101(6) 0.062(5) 0.017(5) 0.012(5) 0.039(5)
C38 0.101(6) 0.061(4) 0.041(4) 0.011(3) 0.004(4) 0.020(4)
C39 0.043(3) 0.036(3) 0.039(3) -0.002(2) 0.002(3) 0.006(2)
C40 0.056(4) 0.055(4) 0.079(5) -0.016(4) -0.001(3) 0.018(3)
O1 0.057(2) 0.067(3) 0.036(2) 0.0085(19) 0.0047(18) -0.016(2)
O2 0.079(3) 0.043(2) 0.041(2) 0.0011(19) -0.006(2) -0.016(2)
O3 0.051(2) 0.051(2) 0.043(2) -0.0055(19) -0.0070(19) 0.0100(19)
O4 0.052(2) 0.055(2) 0.051(2) -0.018(2) -0.0047(19) 0.012(2)
P1 0.0386(8) 0.0503(8) 0.0311(7) 0.0060(6) 0.0044(6) 0.0044(6)
P2 0.0442(8) 0.0431(8) 0.0372(8) -0.0019(6) 0.0055(6) 0.0005(6)
Pd1 0.0407(3) 0.0441(3) 0.0288(2) 0.00063(17) 0.00133(17) -0.00132(18)
Pd2 0.0458(3) 0.0370(2) 0.0363(2) -0.00378(17) -0.00010(18) 0.00276(18)

loop_
_atom_type_symbol
_atom_type_description
_atom_type_scat_dispersion_real
_atom_type_scat_dispersion_imag
_atom_type_scat_source
C C 0.0033 0.0016 'International Tables Vol C Tables 4.2.6.8 and 6.1.1.4'
H H 0 0 'International Tables Vol C Tables 4.2.6.8 and 6.1.1.4'
O O 0.0106 0.006 'International Tables Vol C Tables 4.2.6.8 and 6.1.1.4'
P P 0.1023 0.0942 'International Tables Vol C Tables 4.2.6.8 and 6.1.1.4'
Pd Pd -0.9988 1.0072 'International Tables Vol C Tables 4.2.6.8 and 6.1.1.4'

loop_
_geom_angle_atom_site_label_1
_geom_angle_atom_site_label_2
_geom_angle_atom_site_label_3
_geom_angle
C2 C1 Pd1 118.1(4)
C2 C1 H1A 107.8
Pd1 C1 H1A 107.8
C2 C1 H1B 107.8
Pd1 C1 H1B 107.8
H1A C1 H1B 107.1
C3 C2 C7 117.5(6)
C3 C2 C1 122.4(6)
C7 C2 C1 120.0(5)
C2 C3 C4 121.1(6)
C2 C3 H3 119.4
C4 C3 H3 119.4
C5 C4 C3 120.5(7)
C5 C4 H4 119.7
C3 C4 H4 119.7
C4 C5 C6 119.6(6)
C4 C5 H5 120.2
C6 C5 H5 120.2
C5 C6 C7 119.8(6)
C5 C6 H6 120.1
C7 C6 H6 120.1
C6 C7 C2 121.4(5)
C6 C7 P1 127.8(4)
C2 C7 P1 110.8(4)
C10 C8 C9 110.0(5)
C10 C8 C11 110.1(5)
C9 C8 C11 109.9(5)
C10 C8 P1 107.9(4)
C9 C8 P1 106.4(4)
C11 C8 P1 112.5(4)
C8 C9 H9A 109.5
C8 C9 H9B 109.5
H9A C9 H9B 109.5
C8 C9 H9C 109.5
H9A C9 H9C 109.5
H9B C9 H9C 109.5
C8 C10 H10A 109.5
C8 C10 H10B 109.5
H10A C10 H10B 109.5
C8 C10 H10C 109.5
H10A C10 H10C 109.5
H10B C10 H10C 109.5
C8 C11 H11A 109.5
C8 C11 H11B 109.5
H11A C11 H11B 109.5
C8 C11 H11C 109.5
H11A C11 H11C 109.5
H11B C11 H11C 109.5
C13 C12 P1 113.2(4)
C13 C12 H12A 108.9
P1 C12 H12A 108.9
C13 C12 H12B 108.9
P1 C12 H12B 108.9
H12A C12 H12B 107.8
C18 C13 C14 120.9(7)
C18 C13 C12 119.9(6)
C14 C13 C12 119.2(6)
C13 C14 C15 118.8(7)
C13 C14 H14 120.6
C15 C14 H14 120.6
C16 C15 C14 120.9(8)
C16 C15 H15 119.6
C14 C15 H15 119.6
C17 C16 C15 119.2(8)
C17 C16 H16 120.4
C15 C16 H16 120.4
C16 C17 C18 121.2(8)
C16 C17 H17 119.4
C18 C17 H17 119.4
C13 C18 C17 119.0(7)
C13 C18 H18 120.5
C17 C18 H18 120.5
O1 C19 O2 127.8(5)
O1 C19 C20 115.1(5)
O2 C19 C20 117.1(5)
C19 C20 H20A 109.5
C19 C20 H20B 109.5
H20A C20 H20B 109.5
C19 C20 H20C 109.5
H20A C20 H20C 109.5
H20B C20 H20C 109.5
C22 C21 Pd2 116.5(4)
C22 C21 H21A 108.2
Pd2 C21 H21A 108.2
C22 C21 H21B 108.2
Pd2 C21 H21B 108.2
H21A C21 H21B 107.3
C23 C22 C27 117.6(5)
C23 C22 C21 124.7(5)
C27 C22 C21 117.7(5)
C24 C23 C22 121.2(6)
C24 C23 H23 119.4
C22 C23 H23 119.4
C23 C24 C25 120.7(6)
C23 C24 H24 119.7
C25 C24 H24 119.7
C26 C25 C24 119.6(6)
C26 C25 H25 120.2
C24 C25 H25 120.2
C25 C26 C27 120.3(6)
C25 C26 H26 119.8
C27 C26 H26 119.8
C26 C27 C22 120.6(5)
C26 C27 P2 127.2(5)
C22 C27 P2 112.1(4)
C31 C28 C29 109.6(5)
C31 C28 C30 110.7(5)
C29 C28 C30 108.5(5)
C31 C28 P2 108.4(4)
C29 C28 P2 113.6(4)
C30 C28 P2 106.0(4)
C28 C29 H29A 109.5
C28 C29 H29B 109.5
H29A C29 H29B 109.5
C28 C29 H29C 109.5
H29A C29 H29C 109.5
H29B C29 H29C 109.5
C28 C30 H30A 109.5
C28 C30 H30B 109.5
H30A C30 H30B 109.5
C28 C30 H30C 109.5
H30A C30 H30C 109.5
H30B C30 H30C 109.5
C28 C31 H31A 109.5
C28 C31 H31B 109.5
H31A C31 H31B 109.5
C28 C31 H31C 109.5
H31A C31 H31C 109.5
H31B C31 H31C 109.5
C33 C32 P2 114.3(4)
C33 C32 H32A 108.7
P2 C32 H32A 108.7
C33 C32 H32B 108.7
P2 C32 H32B 108.7
H32A C32 H32B 107.6
C38 C33 C34 118.5(6)
C38 C33 C32 120.4(6)
C34 C33 C32 121.2(6)
C35 C34 C33 121.0(7)
C35 C34 H34 119.5
C33 C34 H34 119.5
C34 C35 C36 120.4(7)
C34 C35 H35 119.8
C36 C35 H35 119.8
C37 C36 C35 119.8(8)
C37 C36 H36 120.1
C35 C36 H36 120.1
C36 C37 C38 119.5(8)
C36 C37 H37 120.2
C38 C37 H37 120.2
C33 C38 C37 120.8(7)
C33 C38 H38 119.6
C37 C38 H38 119.6
O3 C39 O4 126.6(5)
O3 C39 C40 118.7(5)
O4 C39 C40 114.7(5)
C39 C40 H40A 109.5
C39 C40 H40B 109.5
H40A C40 H40B 109.5
C39 C40 H40C 109.5
H40A C40 H40C 109.5
H40B C40 H40C 109.5
C19 O1 Pd1 130.1(4)
C19 O2 Pd2 129.8(4)
C39 O3 Pd1 128.8(3)
C39 O4 Pd2 132.2(4)
C7 P1 C12 105.3(3)
C7 P1 C8 108.0(3)
C12 P1 C8 106.4(3)
C7 P1 Pd1 105.45(17)
C12 P1 Pd1 112.2(2)
C8 P1 Pd1 118.69(19)
C27 P2 C32 107.6(3)
C27 P2 C28 108.5(3)
C32 P2 C28 104.9(3)
C27 P2 Pd2 104.63(19)
C32 P2 Pd2 114.4(2)
C28 P2 Pd2 116.52(19)
C1 Pd1 O1 88.7(2)
C1 Pd1 O3 175.1(2)
O1 Pd1 O3 91.81(15)
C1 Pd1 P1 83.23(17)
O1 Pd1 P1 164.43(12)
O3 Pd1 P1 95.14(11)
C21 Pd2 O4 88.80(18)
C21 Pd2 O2 173.36(19)
O4 Pd2 O2 92.06(17)
C21 Pd2 P2 83.25(15)
O4 Pd2 P2 167.44(12)
O2 Pd2 P2 94.74(12)

loop_
_geom_bond_atom_site_label_1
_geom_bond_atom_site_label_2
_geom_bond_distance
C1 C2 1.491(8)
C1 Pd1 2.025(6)
C1 H1A 0.97
C1 H1B 0.97
C2 C3 1.371(9)
C2 C7 1.382(7)
C3 C4 1.384(10)
C3 H3 0.93
C4 C5 1.357(10)
C4 H4 0.93
C5 C6 1.368(9)
C5 H5 0.93
C6 C7 1.381(7)
C6 H6 0.93
C7 P1 1.822(6)
C8 C10 1.520(8)
C8 C9 1.533(9)
C8 C11 1.538(8)
C8 P1 1.872(6)
C9 H9A 0.96
C9 H9B 0.96
C9 H9C 0.96
C10 H10A 0.96
C10 H10B 0.96
C10 H10C 0.96
C11 H11A 0.96
C11 H11B 0.96
C11 H11C 0.96
C12 C13 1.510(9)
C12 P1 1.826(6)
C12 H12A 0.97
C12 H12B 0.97
C13 C18 1.364(9)
C13 C14 1.383(9)
C14 C15 1.403(10)
C14 H14 0.93
C15 C16 1.370(11)
C15 H15 0.93
C16 C17 1.365(11)
C16 H16 0.93
C17 C18 1.404(10)
C17 H17 0.93
C18 H18 0.93
C19 O1 1.238(6)
C19 O2 1.243(7)
C19 C20 1.527(8)
C20 H20A 0.96
C20 H20B 0.96
C20 H20C 0.96
C21 C22 1.497(7)
C21 Pd2 2.033(5)
C21 H21A 0.97
C21 H21B 0.97
C22 C23 1.390(8)
C22 C27 1.416(8)
C23 C24 1.376(9)
C23 H23 0.93
C24 C25 1.392(9)
C24 H24 0.93
C25 C26 1.370(9)
C25 H25 0.93
C26 C27 1.395(8)
C26 H26 0.93
C27 P2 1.794(6)
C28 C31 1.503(8)
C28 C29 1.537(8)
C28 C30 1.545(8)
C28 P2 1.863(6)
C29 H29A 0.96
C29 H29B 0.96
C29 H29C 0.96
C30 H30A 0.96
C30 H30B 0.96
C30 H30C 0.96
C31 H31A 0.96
C31 H31B 0.96
C31 H31C 0.96
C32 C33 1.502(9)
C32 P2 1.847(6)
C32 H32A 0.97
C32 H32B 0.97
C33 C38 1.372(9)
C33 C34 1.389(10)
C34 C35 1.353(10)
C34 H34 0.93
C35 C36 1.380(11)
C35 H35 0.93
C36 C37 1.371(12)
C36 H36 0.93
C37 C38 1.389(11)
C37 H37 0.93
C38 H38 0.93
C39 O3 1.230(6)
C39 O4 1.252(6)
C39 C40 1.506(8)
C40 H40A 0.96
C40 H40B 0.96
C40 H40C 0.96
O1 Pd1 2.124(4)
O2 Pd2 2.142(4)
O3 Pd1 2.148(4)
O4 Pd2 2.115(4)
P1 Pd1 2.1948(14)
P2 Pd2 2.1982(14)
